data_4126422
loop_
_publ_author_name
'Dong, Mingxin'
'Babalhavaeji, Amirhossein'
'Collins, Catherine V.'
'Jarrah, Kareem'
'Sadovski, Oleg'
'Dai, Qiuyun'
'Woolley, G. Andrew'

_publ_section_title
;
 Near-Infrared Photoswitching of Azobenzenes under Physiological
 Conditions.
;
_journal_name_full 'Journal of the American Chemical Society'
_journal_paper_doi 10.1021/jacs.7b06471
_journal_year 2017
_chemical_formula_moiety 'C9 H9 N O5'
_chemical_formula_sum 'C9 H9 N O5'
_chemical_formula_weight 211.17
_space_group_crystal_system monoclinic
_space_group_IT_number 14
_space_group_name_Hall '-P 2ybc'
_space_group_name_H-M_alt 'P 1 21/c 1'
_symmetry_space_group_name_Hall '-P 2ybc'
_symmetry_space_group_name_H-M 'P 1 21/c 1'
_atom_sites_solution_hydrogens geom
_audit_creation_method SHELXL-2014/7
_cell_angle_alpha 90
_cell_angle_beta 97.475(3)
_cell_angle_gamma 90
_cell_formula_units_Z 4
_cell_length_a 3.9358(2)
_cell_length_b 18.4765(7)
_cell_length_c 12.6373(5)
_cell_measurement_reflns_used 4061
_cell_measurement_temperature 147(2)
_cell_measurement_theta_max 66.93
_cell_measurement_theta_min 4.26
_cell_volume 911.17(7)
_computing_cell_refinement APEX2
_computing_data_collection 'APEX2 (Bruker, 2014)'
_computing_data_reduction 'SAINT (Bruker, 2014)'
_computing_molecular_graphics 'PLATON (Spek, 2009)'
_computing_publication_material 'SHELXTL (Sheldrick, 2008)'
_computing_structure_refinement 'SHELXL-2014/7 (Sheldrick, 2015)'
_computing_structure_solution 'SHELXT (Sheldrick, 2008)'
_diffrn_ambient_temperature 147(2)
_diffrn_measured_fraction_theta_full 0.983
_diffrn_measured_fraction_theta_max 0.983
_diffrn_measurement_device_type 'Bruker Kappa APEX-DUO CCD'
_diffrn_measurement_method '\f and \w scans'
_diffrn_radiation_type CuK\a
_diffrn_radiation_wavelength 1.54178
_diffrn_reflns_av_R_equivalents 0.0602
_diffrn_reflns_av_unetI/netI 0.0386
_diffrn_reflns_Laue_measured_fraction_full 0.983
_diffrn_reflns_Laue_measured_fraction_max 0.983
_diffrn_reflns_limit_h_max 4
_diffrn_reflns_limit_h_min -4
_diffrn_reflns_limit_k_max 22
_diffrn_reflns_limit_k_min -22
_diffrn_reflns_limit_l_max 14
_diffrn_reflns_limit_l_min -14
_diffrn_reflns_number 12670
_diffrn_reflns_point_group_measured_fraction_full 0.983
_diffrn_reflns_point_group_measured_fraction_max 0.983
_diffrn_reflns_theta_full 67.411
_diffrn_reflns_theta_max 67.411
_diffrn_reflns_theta_min 4.263
_diffrn_source 'Bruker ImuS with multi-layer optics'
_exptl_absorpt_coefficient_mu 1.101
_exptl_absorpt_correction_T_max 0.7529
_exptl_absorpt_correction_T_min 0.6169
_exptl_absorpt_correction_type multi-scan
_exptl_absorpt_process_details 'SADABS (Sheldrick, 1996)'
_exptl_crystal_colour yellow
_exptl_crystal_density_diffrn 1.539
_exptl_crystal_description needle
_exptl_crystal_F_000 440
_exptl_crystal_size_max 0.110
_exptl_crystal_size_mid 0.020
_exptl_crystal_size_min 0.010
_refine_diff_density_max 0.322
_refine_diff_density_min -0.266
_refine_diff_density_rms 0.056
_refine_ls_extinction_method none
_refine_ls_goodness_of_fit_ref 1.042
_refine_ls_hydrogen_treatment constr
_refine_ls_matrix_type full
_refine_ls_number_parameters 137
_refine_ls_number_reflns 1618
_refine_ls_number_restraints 0
_refine_ls_restrained_S_all 1.042
_refine_ls_R_factor_all 0.0506
_refine_ls_R_factor_gt 0.0419
_refine_ls_shift/su_max 0.000
_refine_ls_shift/su_mean 0.000
_refine_ls_structure_factor_coef Fsqd
_refine_ls_weighting_details 'w=1/[\s^2^(Fo^2^)+(0.0655P)^2^+0.3077P] where P=(Fo^2^+2Fc^2^)/3'
_refine_ls_weighting_scheme calc
_refine_ls_wR_factor_gt 0.1080
_refine_ls_wR_factor_ref 0.1138
_reflns_Friedel_coverage 0.000
_reflns_number_gt 1349
_reflns_number_total 1618
_reflns_threshold_expression 'I > 2\s(I)'
_cod_data_source_file ja7b06471_si_002.cif
_cod_data_source_block d15102_a
_cod_database_code 4126422
_shelx_shelxl_version_number 2014/7
_shelx_space_group_comment
; 
The symmetry employed for this shelxl refinement is uniquely defined 
by the following loop, which should always be used as a source of 
symmetry information in preference to the above space-group names. 
They are only intended as comments. 
;
_shelx_estimated_absorpt_t_min 0.888
_shelx_estimated_absorpt_t_max 0.989

loop_
_space_group_symop_operation_xyz
'x, y, z'
'-x, y+1/2, -z+1/2'
'-x, -y, -z'
'x, -y-1/2, z-1/2'

loop_
_atom_site_label
_atom_site_type_symbol
_atom_site_fract_x
_atom_site_fract_y
_atom_site_fract_z
_atom_site_U_iso_or_equiv
_atom_site_adp_type
_atom_site_occupancy
_atom_site_site_symmetry_order
_atom_site_calc_flag
_atom_site_refinement_flags_posn
_atom_site_refinement_flags_adp
O1 O 0.2755(3) 0.52519(7) 0.09841(9) 0.0279(3) Uani 1 1 d . .
O2 O 0.6706(3) 0.50147(6) 0.30116(9) 0.0242(3) Uani 1 1 d . .
O3 O 0.9897(3) 0.61343(7) 0.40687(9) 0.0297(3) Uani 1 1 d . .
O4 O 0.9035(6) 0.75960(9) 0.42545(13) 0.0670(6) Uani 1 1 d . .
O5 O 0.9914(4) 0.80833(7) 0.27699(13) 0.0458(4) Uani 1 1 d . .
N1 N 0.8919(4) 0.75805(9) 0.32853(14) 0.0359(4) Uani 1 1 d . .
C1 C 0.7780(4) 0.62664(9) 0.31477(13) 0.0221(4) Uani 1 1 d . .
C2 C 0.7379(5) 0.69566(9) 0.27027(14) 0.0259(4) Uani 1 1 d . .
C3 C 0.5515(5) 0.70761(10) 0.17126(14) 0.0284(4) Uani 1 1 d . .
H3A H 0.5314 0.7550 0.1421 0.034 Uiso 1 1 calc R U
C4 C 0.3956(5) 0.65004(10) 0.11552(13) 0.0270(4) Uani 1 1 d . .
H4A H 0.2635 0.6577 0.0480 0.032 Uiso 1 1 calc R U
C5 C 0.4310(4) 0.58100(9) 0.15771(13) 0.0214(4) Uani 1 1 d . .
C6 C 0.6206(4) 0.56893(9) 0.25695(13) 0.0196(4) Uani 1 1 d . .
C7 C 0.4218(5) 0.45563(9) 0.12965(14) 0.0279(4) Uani 1 1 d . .
H7A H 0.6528 0.4516 0.1071 0.033 Uiso 1 1 calc R U
H7B H 0.2766 0.4167 0.0940 0.033 Uiso 1 1 calc R U
C8 C 0.4465(5) 0.44704(9) 0.24815(14) 0.0265(4) Uani 1 1 d . .
H8A H 0.2157 0.4516 0.2706 0.032 Uiso 1 1 calc R U
H8B H 0.5363 0.3983 0.2689 0.032 Uiso 1 1 calc R U
C9 C 0.8193(5) 0.59953(12) 0.49895(14) 0.0354(5) Uani 1 1 d . .
H9A H 0.9889 0.5857 0.5593 0.053 Uiso 1 1 calc R U
H9B H 0.6537 0.5602 0.4830 0.053 Uiso 1 1 calc R U
H9C H 0.6991 0.6433 0.5172 0.053 Uiso 1 1 calc R U

loop_
_atom_site_aniso_label
_atom_site_aniso_U_11
_atom_site_aniso_U_22
_atom_site_aniso_U_33
_atom_site_aniso_U_23
_atom_site_aniso_U_13
_atom_site_aniso_U_12
O1 0.0308(7) 0.0288(7) 0.0232(6) -0.0045(5) -0.0002(5) -0.0010(5)
O2 0.0273(7) 0.0204(6) 0.0248(6) 0.0030(5) 0.0035(5) 0.0028(5)
O3 0.0220(6) 0.0464(8) 0.0200(6) 0.0001(5) -0.0004(5) -0.0010(5)
O4 0.1051(16) 0.0519(11) 0.0434(9) -0.0190(8) 0.0077(9) -0.0322(10)
O5 0.0461(9) 0.0222(7) 0.0725(11) -0.0001(7) 0.0202(8) -0.0062(6)
N1 0.0361(9) 0.0285(9) 0.0440(10) -0.0074(7) 0.0091(7) -0.0050(7)
C1 0.0187(8) 0.0289(9) 0.0196(8) -0.0009(7) 0.0055(6) 0.0010(7)
C2 0.0278(9) 0.0221(9) 0.0297(9) -0.0042(7) 0.0107(7) -0.0022(7)
C3 0.0323(10) 0.0232(9) 0.0314(9) 0.0048(7) 0.0109(8) 0.0058(7)
C4 0.0295(10) 0.0311(9) 0.0210(8) 0.0037(7) 0.0051(7) 0.0067(7)
C5 0.0217(8) 0.0242(9) 0.0188(8) -0.0025(6) 0.0046(6) 0.0023(7)
C6 0.0189(8) 0.0206(8) 0.0204(8) 0.0022(6) 0.0068(6) 0.0046(6)
C7 0.0285(9) 0.0231(9) 0.0332(9) -0.0064(7) 0.0081(8) -0.0003(7)
C8 0.0261(9) 0.0199(8) 0.0348(10) 0.0001(7) 0.0087(7) -0.0020(7)
C9 0.0348(10) 0.0531(12) 0.0187(8) 0.0012(8) 0.0049(7) 0.0014(9)

loop_
_atom_type_symbol
_atom_type_description
_atom_type_scat_dispersion_real
_atom_type_scat_dispersion_imag
_atom_type_scat_source
C C 0.0181 0.0091 'International Tables Vol C Tables 4.2.6.8 and 6.1.1.4'
H H 0.0000 0.0000 'International Tables Vol C Tables 4.2.6.8 and 6.1.1.4'
N N 0.0311 0.0180 'International Tables Vol C Tables 4.2.6.8 and 6.1.1.4'
O O 0.0492 0.0322 'International Tables Vol C Tables 4.2.6.8 and 6.1.1.4'

loop_
_geom_angle_atom_site_label_1
_geom_angle_atom_site_label_2
_geom_angle_atom_site_label_3
_geom_angle
C5 O1 C7 112.75(13)
C6 O2 C8 113.46(13)
C1 O3 C9 115.14(13)
O4 N1 O5 122.84(16)
O4 N1 C2 118.98(16)
O5 N1 C2 118.10(16)
O3 C1 C6 119.49(15)
O3 C1 C2 122.21(15)
C6 C1 C2 118.01(15)
C3 C2 C1 121.99(16)
C3 C2 N1 117.89(16)
C1 C2 N1 120.13(16)
C4 C3 C2 119.25(16)
C4 C3 H3A 120.4
C2 C3 H3A 120.4
C3 C4 C5 120.01(16)
C3 C4 H4A 120.0
C5 C4 H4A 120.0
O1 C5 C4 117.89(15)
O1 C5 C6 121.40(15)
C4 C5 C6 120.71(16)
O2 C6 C5 123.04(15)
O2 C6 C1 116.91(14)
C5 C6 C1 120.03(15)
O1 C7 C8 109.88(14)
O1 C7 H7A 109.7
C8 C7 H7A 109.7
O1 C7 H7B 109.7
C8 C7 H7B 109.7
H7A C7 H7B 108.2
O2 C8 C7 110.29(14)
O2 C8 H8A 109.6
C7 C8 H8A 109.6
O2 C8 H8B 109.6
C7 C8 H8B 109.6
H8A C8 H8B 108.1
O3 C9 H9A 109.5
O3 C9 H9B 109.5
H9A C9 H9B 109.5
O3 C9 H9C 109.5
H9A C9 H9C 109.5
H9B C9 H9C 109.5

loop_
_geom_bond_atom_site_label_1
_geom_bond_atom_site_label_2
_geom_bond_distance
O1 C5 1.371(2)
O1 C7 1.442(2)
O2 C6 1.3697(19)
O2 C8 1.444(2)
O3 C1 1.362(2)
O3 C9 1.440(2)
O4 N1 1.220(2)
O5 N1 1.227(2)
N1 C2 1.457(2)
C1 C6 1.392(2)
C1 C2 1.394(2)
C2 C3 1.383(3)
C3 C4 1.375(3)
C3 H3A 0.9500
C4 C5 1.383(2)
C4 H4A 0.9500
C5 C6 1.391(2)
C7 C8 1.496(3)
C7 H7A 0.9900
C7 H7B 0.9900
C8 H8A 0.9900
C8 H8B 0.9900
C9 H9A 0.9800
C9 H9B 0.9800
C9 H9C 0.9800

loop_
_geom_torsion_atom_site_label_1
_geom_torsion_atom_site_label_2
_geom_torsion_atom_site_label_3
_geom_torsion_atom_site_label_4
_geom_torsion
C9 O3 C1 C6 -79.5(2)
C9 O3 C1 C2 106.87(19)
O3 C1 C2 C3 173.04(16)
C6 C1 C2 C3 -0.7(3)
O3 C1 C2 N1 -7.5(3)
C6 C1 C2 N1 178.80(15)
O4 N1 C2 C3 143.8(2)
O5 N1 C2 C3 -33.1(2)
O4 N1 C2 C1 -35.7(3)
O5 N1 C2 C1 147.36(17)
C1 C2 C3 C4 1.2(3)
N1 C2 C3 C4 -178.34(16)
C2 C3 C4 C5 -1.1(3)
C7 O1 C5 C4 159.50(15)
C7 O1 C5 C6 -20.1(2)
C3 C4 C5 O1 -178.94(15)
C3 C4 C5 C6 0.7(3)
C8 O2 C6 C5 -13.7(2)
C8 O2 C6 C1 168.12(14)
O1 C5 C6 O2 1.2(2)
C4 C5 C6 O2 -178.36(15)
O1 C5 C6 C1 179.40(14)
C4 C5 C6 C1 -0.2(3)
O3 C1 C6 O2 4.6(2)
C2 C1 C6 O2 178.48(14)
O3 C1 C6 C5 -173.71(14)
C2 C1 C6 C5 0.2(2)
C5 O1 C7 C8 49.34(19)
C6 O2 C8 C7 42.94(18)
O1 C7 C8 O2 -62.03(18)
